data_1511838
loop_
_publ_author_name
'Cai, Weizhao'
'Marciniak, J\;edrzej'
'Andrzejewski, Micha\/l'
'Katrusiak, Andrzej'

_publ_section_title
;
 Pressure Effect ond,l-Mandelic Acid Racemate Crystallization
;
_journal_issue 14
_journal_name_full 'The Journal of Physical Chemistry C'
_journal_page_first 7279
_journal_paper_doi 10.1021/jp401626a
_journal_volume 117
_journal_year 2013
_chemical_formula_moiety 'C8 H8 O3'
_chemical_formula_sum 'C8 H8 O3'
_chemical_formula_weight 152.14
_chemical_name_common mandelic_acid
_chemical_name_systematic
; 
 ? 
;
_space_group_IT_number 14
_symmetry_cell_setting monoclinic
_symmetry_space_group_name_Hall '-P 2ybc'
_symmetry_space_group_name_H-M 'P 1 21/c 1'
_atom_sites_solution_hydrogens geom
_atom_sites_solution_primary direct
_atom_sites_solution_secondary difmap
_audit_creation_method SHELXL-97
_cell_angle_alpha 90.00
_cell_angle_beta 93.44(4)
_cell_angle_gamma 90.00
_cell_formula_units_Z 8
_cell_length_a 5.786(3)
_cell_length_b 28.65(2)
_cell_length_c 7.924(4)
_cell_measurement_pressure 1360000
_cell_measurement_reflns_used 4780
_cell_measurement_temperature 296(2)
_cell_measurement_theta_max 28.48
_cell_measurement_theta_min 2.67
_cell_volume 1311.2(13)
_computing_cell_refinement 'CrysAlis (Oxford Diffraction, 2004)'
_computing_data_collection 'CrysAlis (Oxford Diffraction, 2004)'
_computing_data_reduction 'CrysAlisRED (Oxford Diffraction, 2004)'
_computing_molecular_graphics 'Mercury (Macrae et al., 2008)'
_computing_publication_material 'SHELXL-97 (Sheldrick, 2008)'
_computing_structure_refinement 'SHELXL-97 (Sheldrick, 2008)'
_computing_structure_solution 'SHELXS-97 (Sheldrick, 2008)'
_diffrn_ambient_temperature 296(2)
_diffrn_measured_fraction_theta_full 0.164
_diffrn_measured_fraction_theta_max 0.164
_diffrn_measurement_device_type 'Kuma KM4CCD \k geometry'
_diffrn_measurement_method
;HP omega scans - for more details see:
A. Budzianowski, A. Katrusiak in High-Pressure Crystallography
(Eds.: A. Katrusiak, P. F. McMillan),
Dordrecht: Kluwer Acad. Publ., 2004 pp.157-168
;
_diffrn_radiation_monochromator graphite
_diffrn_radiation_source 'fine-focus sealed tube'
_diffrn_radiation_type MoK\a
_diffrn_radiation_wavelength 0.71073
_diffrn_reflns_av_R_equivalents 0.2360
_diffrn_reflns_av_sigmaI/netI 0.1280
_diffrn_reflns_limit_h_max 7
_diffrn_reflns_limit_h_min -7
_diffrn_reflns_limit_k_max 6
_diffrn_reflns_limit_k_min -6
_diffrn_reflns_limit_l_max 10
_diffrn_reflns_limit_l_min -10
_diffrn_reflns_number 4780
_diffrn_reflns_theta_full 28.48
_diffrn_reflns_theta_max 28.48
_diffrn_reflns_theta_min 2.67
_exptl_absorpt_coefficient_mu 0.119
_exptl_absorpt_correction_T_max 0.974
_exptl_absorpt_correction_T_min 0.524
_exptl_absorpt_correction_type analytical
_exptl_absorpt_process_details
;
Katrusiak, A. (2003). REDSHABS - Program for correcting
reflections intensities for DAC absorption, gasket shadowing
and sample crystal absorption. Adam Mickiewicz University, Pozna\'n.
Katrusiak, A. (2004). Z. Kristallogr. 219, 461-467
;
_exptl_crystal_colour colourless
_exptl_crystal_density_diffrn 1.542
_exptl_crystal_density_method 'not measured'
_exptl_crystal_description plate-shaped
_exptl_crystal_F_000 640
_exptl_crystal_size_max 0.39
_exptl_crystal_size_mid 0.26
_exptl_crystal_size_min 0.18
_refine_diff_density_max 0.405
_refine_diff_density_min -0.418
_refine_diff_density_rms 0.100
_refine_ls_extinction_method none
_refine_ls_goodness_of_fit_ref 1.266
_refine_ls_hydrogen_treatment constr
_refine_ls_matrix_type full
_refine_ls_number_parameters 199
_refine_ls_number_reflns 544
_refine_ls_number_restraints 396
_refine_ls_restrained_S_all 0.953
_refine_ls_R_factor_all 0.2938
_refine_ls_R_factor_gt 0.2666
_refine_ls_shift/su_max 0.000
_refine_ls_shift/su_mean 0.000
_refine_ls_structure_factor_coef Fsqd
_refine_ls_weighting_details 'calc w=1/[\s^2^(Fo^2^)+(0.1916P)^2^+74.1389P] where P=(Fo^2^+2Fc^2^)/3'
_refine_ls_weighting_scheme calc
_refine_ls_wR_factor_gt 0.5224
_refine_ls_wR_factor_ref 0.5412
_reflns_number_gt 474
_reflns_number_total 544
_reflns_threshold_expression >2sigma(I)
_cod_data_source_file jp401626a_si_002.cif
_cod_data_source_block mandelic_acid_1.36GPa(CCDC923833)
_cod_original_cell_volume 1310.9(14)
_cod_original_sg_symbol_Hall '-p 2ybc'
_cod_original_sg_symbol_H-M 'P 21/c'
_cod_database_code 1511838

loop_
_symmetry_equiv_pos_as_xyz
'x, y, z'
'-x, y+1/2, -z+1/2'
'-x, -y, -z'
'x, -y-1/2, z-1/2'

loop_
_atom_site_label
_atom_site_type_symbol
_atom_site_fract_x
_atom_site_fract_y
_atom_site_fract_z
_atom_site_U_iso_or_equiv
_atom_site_adp_type
_atom_site_occupancy
_atom_site_symmetry_multiplicity
_atom_site_calc_flag
_atom_site_refinement_flags
C1A C 0.276(3) 0.0479(15) 0.329(3) 0.027(5) Uani 1 1 d DU
C2A C 0.500(3) 0.0682(10) 0.267(2) 0.027(4) Uani 1 1 d DU
H2A H 0.4994 0.0596 0.1473 0.032 Uiso 1 1 calc R
C3A C 0.5244(19) 0.1208(11) 0.2699(16) 0.020(4) Uani 1 1 d DU
C4A C 0.437(3) 0.1468(13) 0.397(2) 0.028(5) Uani 1 1 d DU
H4A H 0.3603 0.1337 0.4850 0.034 Uiso 1 1 calc R
C5A C 0.473(3) 0.1940(14) 0.382(2) 0.026(5) Uani 1 1 d DU
H5A H 0.4158 0.2128 0.4655 0.031 Uiso 1 1 calc R
C6A C 0.583(3) 0.2163(12) 0.256(2) 0.030(5) Uani 1 1 d DU
H6A H 0.5987 0.2486 0.2571 0.036 Uiso 1 1 calc R
C7A C 0.670(3) 0.1901(11) 0.131(2) 0.034(6) Uani 1 1 d DU
H7A H 0.7473 0.2033 0.0426 0.040 Uiso 1 1 calc R
C8A C 0.636(3) 0.1430(11) 0.144(2) 0.033(5) Uani 1 1 d DU
H8A H 0.6927 0.1242 0.0597 0.039 Uiso 1 1 calc R
O1A O 0.082(3) 0.0641(19) 0.254(2) 0.036(6) Uani 1 1 d DU
H1A H -0.0508 0.0516 0.3112 0.054 Uiso 1 1 calc RD
O2A O 0.266(3) 0.0211(14) 0.445(2) 0.039(6) Uani 1 1 d DU
O3A O 0.714(2) 0.0499(13) 0.341(2) 0.037(5) Uani 1 1 d DU
H3A H 0.6826 0.0214 0.4052 0.056 Uiso 1 1 calc R
C1B C 0.761(3) 0.0448(16) 0.813(3) 0.028(5) Uani 1 1 d DU
C2B C 0.992(3) 0.0601(11) 0.747(2) 0.029(4) Uani 1 1 d DU
H2B H 0.9949 0.0496 0.6294 0.034 Uiso 1 1 calc R
C3B C 1.0185(17) 0.1126(11) 0.7471(15) 0.024(4) Uani 1 1 d DU
C4B C 1.119(2) 0.1351(12) 0.8873(16) 0.034(5) Uani 1 1 d DU
H4B H 1.1707 0.1177 0.9812 0.041 Uiso 1 1 calc R
C5B C 1.145(3) 0.1829(12) 0.8903(16) 0.027(5) Uani 1 1 d DU
H5B H 1.2131 0.1972 0.9860 0.033 Uiso 1 1 calc R
C6B C 1.071(3) 0.2098(12) 0.753(2) 0.033(6) Uani 1 1 d DU
H6B H 1.0876 0.2421 0.7549 0.040 Uiso 1 1 calc R
C7B C 0.970(3) 0.1872(11) 0.6137(17) 0.026(5) Uani 1 1 d DU
H7B H 0.9187 0.2048 0.5201 0.031 Uiso 1 1 calc R
C8B C 0.943(2) 0.1391(11) 0.6088(15) 0.025(5) Uani 1 1 d DU
H8B H 0.8749 0.1248 0.5130 0.030 Uiso 1 1 calc R
O1B O 0.556(2) 0.0598(17) 0.754(2) 0.035(6) Uani 1 1 d DU
H1B H 0.4352 0.0468 0.8229 0.053 Uiso 1 1 calc RD
O2B O 0.761(3) 0.0172(13) 0.9287(19) 0.021(4) Uani 1 1 d DU
O3B O 1.187(2) 0.0398(13) 0.8382(19) 0.025(5) Uani 1 1 d DU
H3B H 1.1329 0.0179 0.9228 0.037 Uiso 1 1 calc RD

loop_
_atom_site_aniso_label
_atom_site_aniso_U_11
_atom_site_aniso_U_22
_atom_site_aniso_U_33
_atom_site_aniso_U_23
_atom_site_aniso_U_13
_atom_site_aniso_U_12
C1A 0.028(5) 0.027(7) 0.026(6) -0.001(5) -0.001(4) -0.002(4)
C2A 0.028(5) 0.026(5) 0.026(5) 0.000(4) 0.002(4) -0.001(4)
C3A 0.020(6) 0.024(5) 0.015(5) -0.001(4) 0.000(4) 0.000(4)
C4A 0.029(9) 0.028(8) 0.029(7) -0.003(7) 0.007(6) 0.000(8)
C5A 0.026(8) 0.026(8) 0.026(7) -0.004(7) -0.003(6) -0.001(8)
C6A 0.031(9) 0.030(9) 0.029(7) 0.003(7) -0.005(6) -0.001(8)
C7A 0.040(9) 0.031(8) 0.030(8) 0.005(7) 0.003(7) -0.003(8)
C8A 0.039(9) 0.031(8) 0.029(7) 0.004(7) 0.006(6) -0.003(8)
O1A 0.032(6) 0.036(12) 0.040(7) -0.002(8) 0.003(6) 0.000(8)
O2A 0.042(8) 0.038(11) 0.037(7) 0.006(7) 0.010(6) -0.002(8)
O3A 0.036(6) 0.033(10) 0.042(7) 0.002(9) -0.001(6) 0.007(8)
C1B 0.025(6) 0.027(10) 0.033(8) 0.003(7) 0.001(6) -0.001(7)
C2B 0.033(6) 0.027(7) 0.027(7) 0.002(7) 0.003(6) -0.002(7)
C3B 0.023(6) 0.025(5) 0.024(5) 0.001(4) 0.003(4) 0.000(4)
C4B 0.037(9) 0.031(8) 0.034(7) 0.000(7) -0.003(7) -0.002(8)
C5B 0.027(8) 0.029(8) 0.027(7) 0.000(7) 0.002(6) -0.001(8)
C6B 0.036(9) 0.031(9) 0.033(7) 0.000(6) -0.005(7) -0.001(8)
C7B 0.025(6) 0.026(6) 0.027(6) 0.001(4) 0.001(4) 0.000(5)
C8B 0.019(8) 0.026(7) 0.030(7) 0.002(7) 0.000(6) 0.002(8)
O1B 0.035(6) 0.033(12) 0.036(7) -0.002(8) -0.016(6) 0.002(8)
O2B 0.019(5) 0.022(6) 0.022(5) -0.001(4) -0.003(3) -0.001(4)
O3B 0.022(6) 0.024(10) 0.029(6) 0.000(8) 0.011(5) 0.001(8)

loop_
_atom_type_symbol
_atom_type_description
_atom_type_scat_dispersion_real
_atom_type_scat_dispersion_imag
_atom_type_scat_source
C C 0.0033 0.0016 'International Tables Vol C Tables 4.2.6.8 and 6.1.1.4'
H H 0.0000 0.0000 'International Tables Vol C Tables 4.2.6.8 and 6.1.1.4'
O O 0.0106 0.0060 'International Tables Vol C Tables 4.2.6.8 and 6.1.1.4'

loop_
_geom_angle_atom_site_label_1
_geom_angle_atom_site_label_2
_geom_angle_atom_site_label_3
_geom_angle
O2A C1A O1A 119(2)
O2A C1A C2A 124(2)
O1A C1A C2A 116.1(18)
C1A C2A O3A 117.2(17)
C1A C2A C3A 117(2)
O3A C2A C3A 106(2)
C4A C3A C8A 119.3(9)
C4A C3A C2A 121.0(9)
C8A C3A C2A 119.7(9)
C5A C4A C3A 114(2)
C6A C5A C4A 127(2)
C5A C6A C7A 118.6(13)
C6A C7A C8A 115(2)
C3A C8A C7A 126(2)
O2B C1B O1B 116(2)
O2B C1B C2B 119.0(19)
O1B C1B C2B 125(2)
O3B C2B C3B 109(2)
O3B C2B C1B 112.9(15)
C3B C2B C1B 112(2)
C4B C3B C8B 118.6(7)
C4B C3B C2B 120.2(8)
C8B C3B C2B 121.3(9)
C3B C4B C5B 121.2(10)
C4B C5B C6B 120.9(11)
C7B C6B C5B 117.8(13)
C6B C7B C8B 122.0(10)
C3B C8B C7B 119.6(10)

loop_
_geom_bond_atom_site_label_1
_geom_bond_atom_site_label_2
_geom_bond_distance
C1A O2A 1.207(11)
C1A O1A 1.321(11)
C1A C2A 1.526(11)
C2A O3A 1.436(11)
C2A C3A 1.514(10)
C3A C4A 1.373(10)
C3A C8A 1.377(10)
C4A C5A 1.372(11)
C5A C6A 1.372(11)
C6A C7A 1.369(11)
C7A C8A 1.371(11)
C1B O2B 1.210(11)
C1B O1B 1.321(11)
C1B C2B 1.533(11)
C2B O3B 1.424(11)
C2B C3B 1.510(9)
C3B C4B 1.383(10)
C3B C8B 1.383(8)
C4B C5B 1.378(11)
C5B C6B 1.379(10)
C6B C7B 1.379(10)
C7B C8B 1.388(10)

loop_
_geom_torsion_atom_site_label_1
_geom_torsion_atom_site_label_2
_geom_torsion_atom_site_label_3
_geom_torsion_atom_site_label_4
_geom_torsion
O2A C1A C2A O3A 8(5)
O1A C1A C2A O3A -178(3)
O2A C1A C2A C3A -121(3)
O1A C1A C2A C3A 54(4)
C1A C2A C3A C4A 36.1(15)
O3A C2A C3A C4A -97.0(14)
C1A C2A C3A C8A -143.9(15)
O3A C2A C3A C8A 82.9(14)
C8A C3A C4A C5A 0.0(3)
C2A C3A C4A C5A 180.0(2)
C3A C4A C5A C6A 0.0(3)
C4A C5A C6A C7A -0.1(6)
C5A C6A C7A C8A 0.2(7)
C4A C3A C8A C7A 0.1(6)
C2A C3A C8A C7A -179.9(5)
C6A C7A C8A C3A -0.2(8)
O2B C1B C2B O3B -2(4)
O1B C1B C2B O3B 178(4)
O2B C1B C2B C3B -126(3)
O1B C1B C2B C3B 54(4)
O3B C2B C3B C4B -35.4(12)
C1B C2B C3B C4B 90.4(15)
O3B C2B C3B C8B 144.6(12)
C1B C2B C3B C8B -89.6(15)
C8B C3B C4B C5B 0.0(3)
C2B C3B C4B C5B -180.0(3)
C3B C4B C5B C6B 0.0(3)
C4B C5B C6B C7B 0.0(6)
C5B C6B C7B C8B -0.1(8)
C4B C3B C8B C7B 0.0(6)
C2B C3B C8B C7B 180.0(5)
C6B C7B C8B C3B 0.1(8)
